data_7716175
loop_
_publ_author_name
'Dinauer, Sabrina B.'
'Szlosek, Robert'
'Piesch, Martin'
'Bal&#xe1;zs, G&#xe1;bor'
'Reichl, Stephan'
'Prock, Lukas'
'Riesinger, Christoph'
'Walter, Marc D.'
'Scheer, Manfred'

_publ_section_title
;
 Homo- and heterobimetallic transition metal cluster derived from
 [Cp*Fe(&#x3b7;<sup>5</sup>-E<sub>5</sub>)] (E = P, As) - unprecedented
 structural motifs of the resulting polypnictogen ligands.
;
_journal_issue 24
_journal_name_full 'Dalton transactions (Cambridge, England : 2003)'
_journal_page_first 10201
_journal_page_last 10207
_journal_paper_doi 10.1039/d4dt01160k
_journal_volume 53
_journal_year 2024
_chemical_formula_moiety 'C27 H44 Fe Mn P5'
_chemical_formula_sum 'C27 H44 Fe Mn P5'
_chemical_formula_weight 634.26
_space_group_crystal_system monoclinic
_space_group_IT_number 14
_space_group_name_Hall '-P 2yn'
_space_group_name_H-M_alt 'P 1 21/n 1'
_atom_sites_solution_hydrogens geom
_atom_sites_solution_primary dual
_audit_creation_date 2023-09-15
_audit_creation_method
;
Olex2 1.3-alpha
(compiled 2020.11.12 svn.r5f609507 for OlexSys, GUI svn.r6408)
;
_audit_update_record
;
2024-05-18 deposited with the CCDC.	2024-05-27 downloaded from the CCDC.
;
_cell_angle_alpha 90
_cell_angle_beta 101.6500(10)
_cell_angle_gamma 90
_cell_formula_units_Z 4
_cell_length_a 12.14780(10)
_cell_length_b 13.55300(10)
_cell_length_c 18.5913(2)
_cell_measurement_reflns_used 28267
_cell_measurement_temperature 100.00(10)
_cell_measurement_theta_max 75.0310
_cell_measurement_theta_min 3.9580
_cell_volume 2997.80(5)
_computing_cell_refinement 'CrysAlisPro 1.171.41.83a (Rigaku OD, 2020)'
_computing_data_collection 'CrysAlisPro 1.171.41.83a (Rigaku OD, 2020)'
_computing_data_reduction 'CrysAlisPro 1.171.41.83a (Rigaku OD, 2020)'
_computing_molecular_graphics 'Olex2 1.3-alpha (Dolomanov et al., 2009)'
_computing_publication_material 'Olex2 1.3-alpha (Dolomanov et al., 2009)'
_computing_structure_refinement 'SHELXL 2018/3 (Sheldrick, 2015)'
_computing_structure_solution 'SHELXT 2018/2 (Sheldrick, 2018)'
_diffrn_ambient_environment N~2~
_diffrn_ambient_temperature 100.00(10)
_diffrn_detector 'Hybrid Pixel Array Detector'
_diffrn_detector_area_resol_mean 10.0000
_diffrn_detector_type 'HyPix-Arc 150'
_diffrn_measured_fraction_theta_full 1.000
_diffrn_measured_fraction_theta_max 0.992
_diffrn_measurement_details
;
List of Runs (angles in degrees, time in seconds):

  # Type    Start    End  Width  t~exp~   \w     \q     \k     \f   Frames
#--------------------------------------------------------------------------
  1  \w     71.00 122.00   0.50    0.10    --   79.50  22.00-148.86  102
  2  \w     66.00  94.00   0.50    0.10    --   78.00  23.00-106.93   56
  3  \w     90.00 116.00   0.50    0.10    --   79.50  21.00 -88.74   52
  4  \w     65.00 104.00   0.50    0.10    --   79.50  22.00  43.22   78
  5  \w     92.00 124.00   0.50    0.10    --   79.50  44.00  49.08   64
  6  \w     91.00 117.00   0.50    0.10    --   79.50  16.00 151.38   52
  7  \w     72.00 120.00   0.50    0.10    --   78.00  23.00 174.60   96
  8  \w     52.00  78.00   0.50    0.10    --   79.50  16.00 151.38   52
  9  \w     49.00  90.00   0.50    0.10    --   79.50   4.00 176.36   82
 10  \w     38.00  91.00   0.50    0.10    --   62.52  15.00 150.00  106
 11  \w     46.00 104.00   0.50    0.10    --   79.50   4.00  36.56  116
 12  \w     52.00  88.00   0.50    0.10    --   62.52   0.00 -90.00   72
 13  \w     53.00  81.00   0.50    0.10    --   79.50 -87.00  77.70   56
 14  \w     82.00 110.00   0.50    0.10    --   79.50-128.00 121.45   56
 15  \w     46.00  72.00   0.50    0.10    --   79.50-128.00 121.45   52
 16  \w     63.00 109.00   0.50    0.10    --   79.50-126.00  77.29   92
 17  \w     46.00  72.00   0.50    0.10    --   79.50-126.00 -46.89   52
 18  \w     45.00 121.00   0.50    0.10    --   79.50-166.00 -57.56  152
 19  \w     84.00 109.00   0.50    0.10    --   79.50-126.00 -46.89   50
 20  \w     84.00 111.00   0.50    0.10    --   79.50-130.00-162.07   54
 21  \w     52.00  78.00   0.50    0.10    --   75.28-125.00-150.00   52
 22  \w     36.00  62.00   0.50    0.10    --   79.50-130.00-162.07   52
 23  \w     41.00  90.00   0.50    0.10    --   75.28-125.00  30.00   98
 24  \w     35.00  84.00   0.50    0.10    --   75.56-125.00  60.00   98
 25  \w     33.00  58.00   0.50    0.10    --   75.28-125.00  90.00   50
 26  \w     42.00  68.00   0.50    0.10    --   79.50-124.00  79.54   52
 27  \w     73.00  98.00   0.50    0.10    --   75.28-125.00 150.00   50
 28  \w     40.00  81.00   0.50    0.10    --   79.50-123.00  -1.19   82
 29  \w     83.00 108.00   0.50    0.10    --   79.50-124.00  -2.51   50
 30  \w     54.00  95.00   0.50    0.10    --   79.50-120.00 -17.47   82
 31  \w     36.00  98.00   0.50    0.10    --   79.50-124.00 -79.53  124
 32  \w     59.00  85.00   0.50    0.10    --   79.50-116.00 -95.77   52
 33  \w     29.00  54.00   0.50    0.10    --   62.52 -95.00-180.00   50
 34  \w     25.00  70.00   0.50    0.10    --   62.52 -95.00-120.00   90
 35  \w     39.00  68.00   0.50    0.10    --   75.56 -95.00 -90.00   58
 36  \w     69.00  94.00   0.50    0.10    --   79.50-104.00 -26.82   50
 37  \w     40.00  70.00   0.50    0.10    --   75.56 -95.00  30.00   60
 38  \w     33.00  69.00   0.50    0.10    --   62.52 -95.00  90.00   72
 39  \w     57.00  83.00   0.50    0.10    --   79.50-114.00 163.50   52
 40  \w     37.00  69.00   0.50    0.10    --   75.28 -95.00 120.00   64
 41  \w     41.00  66.00   0.50    0.10    --   75.56 -95.00  60.00   50
 42  \w     39.00  65.00   0.50    0.10    --   75.56 -95.00-150.00   52
 43  \w     42.00 110.00   0.50    0.10    --   79.50  -1.00 -51.68  136
 44  \w     38.00  63.00   0.50    0.10    --   79.50 -54.00 -51.05   50
 45  \w     44.00 100.00   0.50    0.10    --   79.50  -2.00-111.68  112
 46  \w     89.00 115.00   0.50    0.10    --   79.50 157.00-172.04   52
 47  \w    -78.00 -51.00   0.50    0.10    --  -75.50 131.00 -63.53   54
 48  \w    -99.00 -68.00   0.50    0.10    --  -70.22 125.00   0.00   62
 49  \w    -69.00 -26.00   0.50    0.10    --  -70.22 125.00 -60.00   86
 50  \w    -51.00 -26.00   0.50    0.10    --  -70.22 125.00   0.00   50
 51  \w    -67.00 -39.00   0.50    0.10    --  -75.50 123.00   7.51   56
 52  \w   -103.00 -74.00   0.50    0.10    --  -75.50 123.00   7.51   58
 53  \w    -66.00 -41.00   0.50    0.10    --  -75.50  64.00  72.62   50
 54  \w    -69.00 -33.00   0.50    0.10    --  -70.22   0.00-120.00   72
 55  \w   -108.00 -38.00   0.50    0.10    --  -70.22   0.00-180.00  140
 56  \w   -103.00 -78.00   0.50    0.10    --  -75.50 -80.00  14.50   50
 57  \w   -107.00 -81.00   0.50    0.10    --  -75.50 -74.00  21.22   52
 58  \w   -111.00 -85.00   0.50    0.10    --  -75.50 -66.00  22.56   52
 59  \w    -98.00 -73.00   0.50    0.10    --  -70.00 -79.00  47.90   50
 60  \w   -105.00 -79.00   0.50    0.10    --  -75.50 -76.00  41.70   52
 61  \w   -116.00 -90.00   0.50    0.10    --  -75.50 -46.00  96.91   52
 62  \w    -97.00 -39.00   0.50    0.10    --  -70.22 -15.00 120.00  116
 63  \w    -98.00 -42.00   0.50    0.10    --  -63.96 -15.00-120.00  112
 64  \w   -119.00 -94.00   0.50    0.10    --  -75.50-129.00-172.52   50
 65  \w   -109.00 -84.00   0.50    0.10    --  -75.50 -83.00  17.65   50
 66  \w   -108.00 -82.00   0.50    0.10    --  -75.50 -83.00  28.24   52
 67  \w   -105.00 -80.00   0.50    0.10    --  -75.50 -83.00  40.83   50
;
_diffrn_measurement_device 'four-circle diffractometer'
_diffrn_measurement_device_type 'XtaLAB Synergy R, DW system, HyPix-Arc 150'
_diffrn_measurement_method '\w scans'
_diffrn_orient_matrix_type 'CrysAlisPro convention (1999,Acta A55,543-557)'
_diffrn_orient_matrix_UB_11 -0.0604129000
_diffrn_orient_matrix_UB_12 -0.0933034000
_diffrn_orient_matrix_UB_13 -0.0352415000
_diffrn_orient_matrix_UB_21 0.0065967000
_diffrn_orient_matrix_UB_22 -0.0450502000
_diffrn_orient_matrix_UB_23 0.0768348000
_diffrn_orient_matrix_UB_31 -0.1143577000
_diffrn_orient_matrix_UB_32 0.0467101000
_diffrn_orient_matrix_UB_33 0.0036870000
_diffrn_radiation_monochromator mirror
_diffrn_radiation_probe x-ray
_diffrn_radiation_type 'Cu K\a'
_diffrn_radiation_wavelength 1.54184
_diffrn_reflns_av_R_equivalents 0.0573
_diffrn_reflns_av_unetI/netI 0.0215
_diffrn_reflns_Laue_measured_fraction_full 1.000
_diffrn_reflns_Laue_measured_fraction_max 0.992
_diffrn_reflns_limit_h_max 14
_diffrn_reflns_limit_h_min -15
_diffrn_reflns_limit_k_max 16
_diffrn_reflns_limit_k_min -16
_diffrn_reflns_limit_l_max 22
_diffrn_reflns_limit_l_min -23
_diffrn_reflns_number 59246
_diffrn_reflns_point_group_measured_fraction_full 1.000
_diffrn_reflns_point_group_measured_fraction_max 0.992
_diffrn_reflns_theta_full 67.684
_diffrn_reflns_theta_max 75.220
_diffrn_reflns_theta_min 4.007
_diffrn_source 'Rotating-anode X-ray tube'
_diffrn_source_type 'Rigaku (Cu) X-ray Source'
_exptl_absorpt_coefficient_mu 9.935
_exptl_absorpt_correction_T_max 0.887
_exptl_absorpt_correction_T_min 0.156
_exptl_absorpt_correction_type gaussian
_exptl_absorpt_process_details
;
CrysAlisPro 1.171.41.83a (Rigaku Oxford Diffraction, 2020)
Numerical absorption correction based on gaussian integration over
a multifaceted crystal model
Empirical absorption correction using spherical harmonics,
implemented in SCALE3 ABSPACK scaling algorithm.
;
_exptl_crystal_colour 'brownish green'
_exptl_crystal_colour_modifier brownish
_exptl_crystal_colour_primary green
_exptl_crystal_density_diffrn 1.405
_exptl_crystal_description plate
_exptl_crystal_F_000 1328
_exptl_crystal_size_max 0.26
_exptl_crystal_size_mid 0.23
_exptl_crystal_size_min 0.12
_refine_diff_density_max 0.558
_refine_diff_density_min -0.471
_refine_diff_density_rms 0.071
_refine_ls_extinction_method none
_refine_ls_goodness_of_fit_ref 1.056
_refine_ls_hydrogen_treatment constr
_refine_ls_matrix_type full
_refine_ls_number_parameters 321
_refine_ls_number_reflns 6140
_refine_ls_number_restraints 0
_refine_ls_restrained_S_all 1.056
_refine_ls_R_factor_all 0.0376
_refine_ls_R_factor_gt 0.0345
_refine_ls_shift/su_max 0.001
_refine_ls_shift/su_mean 0.000
_refine_ls_structure_factor_coef Fsqd
_refine_ls_weighting_details 'w=1/[\s^2^(Fo^2^)+(0.0595P)^2^+1.2635P] where P=(Fo^2^+2Fc^2^)/3'
_refine_ls_weighting_scheme calc
_refine_ls_wR_factor_gt 0.0939
_refine_ls_wR_factor_ref 0.0962
_reflns_Friedel_coverage 0.000
_reflns_number_gt 5702
_reflns_number_total 6140
_reflns_threshold_expression 'I > 2\s(I)'
_cod_data_source_file d4dt01160k2.cif
_cod_data_source_block abs_gaus_erroroff
_cod_depositor_comments 'Adding full bibliography for 7716174--7716180.cif.'
_cod_database_code 7716175
_shelx_shelxl_version_number 2018/3
_chemical_oxdiff_formula (C17H29C10H15FeP5Mn)2
_shelx_space_group_comment
;
The symmetry employed for this shelxl refinement is uniquely defined
by the following loop, which should always be used as a source of
symmetry information in preference to the above space-group names.
They are only intended as comments.
;
_shelx_estimated_absorpt_t_max 0.382
_shelx_estimated_absorpt_t_min 0.182
_reflns_odcompleteness_completeness 99.63
_reflns_odcompleteness_iscentric 1
_reflns_odcompleteness_theta 74.33
_olex2_refinement_description
;
1.a Aromatic/amide H refined with riding coordinates:
 C008(H008), C00A(H00A)
1.b Idealised Me refined as rotating group:
 C00I(H00B,H00C,H00D), C00K(H00E,H00F,H00G), C00L(H00H,H00I,H00J), C00N(H00K,
 H00L,H00M), C00O(H00N,H00O,H00P), C00P(H00Q,H00R,H00S), C00Q(H00T,H00U,H00V),
 C00S(H00W,H00X,H00Y), C00T(H00Z,H,HA), C00U(H00,HB,HC), C00V(H1,HD,HE),
 C00W(H2,HF,HG), C00X(H3,HH,HI), C00Y(H4,HJ,HK)
;
_olex2_submission_special_instructions 'No special instructions were received'
_oxdiff_exptl_absorpt_empirical_details
;
Empirical correction (ABSPACK) includes:
- Absorption correction using spherical harmonics
- Frame scaling
;
_oxdiff_exptl_absorpt_empirical_full_max 2.774
_oxdiff_exptl_absorpt_empirical_full_min 0.591

loop_
_space_group_symop_operation_xyz
'x, y, z'
'-x+1/2, y+1/2, -z+1/2'
'-x, -y, -z'
'x-1/2, -y-1/2, z-1/2'

loop_
_atom_site_label
_atom_site_type_symbol
_atom_site_fract_x
_atom_site_fract_y
_atom_site_fract_z
_atom_site_U_iso_or_equiv
_atom_site_adp_type
_atom_site_occupancy
_atom_site_site_symmetry_order
_atom_site_calc_flag
_atom_site_refinement_flags_posn
_atom_site_refinement_flags_adp
_atom_site_refinement_flags_occupancy
_atom_site_disorder_assembly
_atom_site_disorder_group
Mn01 Mn 0.34169(2) 0.74742(2) 0.28865(2) 0.01497(9) Uani 1 1 d . . . . .
Fe02 Fe 0.21670(2) 0.74963(2) 0.42000(2) 0.01662(9) Uani 1 1 d . . . . .
P003 P 0.25003(4) 0.87964(3) 0.33761(3) 0.02185(11) Uani 1 1 d . . . . .
P004 P 0.14332(4) 0.75979(3) 0.29170(3) 0.02153(12) Uani 1 1 d . . . . .
P005 P 0.37970(4) 0.66043(4) 0.40601(3) 0.02262(12) Uani 1 1 d . . . . .
P006 P 0.39660(4) 0.81794(4) 0.40817(3) 0.02284(12) Uani 1 1 d . . . . .
P007 P 0.22954(4) 0.62431(4) 0.32810(3) 0.02183(12) Uani 1 1 d . . . . .
C008 C 0.37814(14) 0.66179(13) 0.20115(9) 0.0171(3) Uani 1 1 d . . . . .
H008 H 0.355066 0.595108 0.192596 0.021 Uiso 1 1 calc R U . . .
C009 C 0.31406(16) 0.74515(11) 0.17047(11) 0.0171(4) Uani 1 1 d . . . . .
C00A C 0.37815(14) 0.82879(13) 0.19906(9) 0.0170(3) Uani 1 1 d . . . . .
H00A H 0.354984 0.895200 0.189130 0.020 Uiso 1 1 calc R U . . .
C00B C 0.48219(14) 0.69229(13) 0.24667(9) 0.0170(3) Uani 1 1 d . . . . .
C00C C 0.48257(14) 0.79989(13) 0.24494(9) 0.0169(3) Uani 1 1 d . . . . .
C00D C 0.23555(17) 0.73128(15) 0.53345(11) 0.0238(4) Uani 1 1 d . . . . .
C00E C 0.21342(17) 0.74376(13) 0.10707(11) 0.0213(4) Uani 1 1 d . . . . .
C00F C 0.06603(15) 0.71409(15) 0.45115(10) 0.0217(4) Uani 1 1 d . . . . .
C00G C 0.08854(16) 0.81714(14) 0.46208(10) 0.0224(4) Uani 1 1 d . . . . .
C00H C 0.15701(15) 0.66048(14) 0.49531(10) 0.0223(4) Uani 1 1 d . . . . .
C00I C 0.52422(16) 0.97728(14) 0.28546(11) 0.0245(4) Uani 1 1 d . . . . .
H00B H 0.460805 0.997425 0.246825 0.037 Uiso 1 1 calc R U . . .
H00C H 0.582171 1.028647 0.292152 0.037 Uiso 1 1 calc R U . . .
H00D H 0.498216 0.967682 0.331551 0.037 Uiso 1 1 calc R U . . .
C00J C 0.19347(16) 0.82772(15) 0.51222(10) 0.0235(4) Uani 1 1 d . . . . .
C00K C 0.14594(16) 0.83965(15) 0.10233(11) 0.0256(4) Uani 1 1 d . . . . .
H00E H 0.113598 0.846542 0.146277 0.038 Uiso 1 1 calc R U . . .
H00F H 0.085393 0.838097 0.058615 0.038 Uiso 1 1 calc R U . . .
H00G H 0.195588 0.895749 0.099045 0.038 Uiso 1 1 calc R U . . .
C00L C 0.61384(17) 0.89847(15) 0.19040(11) 0.0280(4) Uani 1 1 d . . . . .
H00H H 0.644785 0.837273 0.174586 0.042 Uiso 1 1 calc R U . . .
H00I H 0.672017 0.949662 0.198010 0.042 Uiso 1 1 calc R U . . .
H00J H 0.550140 0.920146 0.152545 0.042 Uiso 1 1 calc R U . . .
C00M C 0.57364(15) 0.88004(14) 0.26323(10) 0.0200(4) Uani 1 1 d . . . . .
C00N C -0.03655(16) 0.67033(16) 0.40411(11) 0.0290(4) Uani 1 1 d . . . . .
H00K H -0.064539 0.714516 0.362734 0.044 Uiso 1 1 calc R U . . .
H00L H -0.094662 0.661597 0.433256 0.044 Uiso 1 1 calc R U . . .
H00M H -0.017777 0.606160 0.385473 0.044 Uiso 1 1 calc R U . . .
C00O C 0.65971(17) 0.62357(16) 0.22262(11) 0.0304(4) Uani 1 1 d . . . . .
H00N H 0.619849 0.617917 0.171411 0.046 Uiso 1 1 calc R U . . .
H00O H 0.715005 0.570258 0.233911 0.046 Uiso 1 1 calc R U . . .
H00P H 0.698259 0.687395 0.229990 0.046 Uiso 1 1 calc R U . . .
C00P C 0.63519(16) 0.62450(15) 0.35463(10) 0.0255(4) Uani 1 1 d . . . . .
H00Q H 0.651280 0.694047 0.366875 0.038 Uiso 1 1 calc R U . . .
H00R H 0.705787 0.587331 0.362198 0.038 Uiso 1 1 calc R U . . .
H00S H 0.587071 0.597607 0.386306 0.038 Uiso 1 1 calc R U . . .
C00Q C 0.34095(17) 0.70762(19) 0.58766(11) 0.0337(5) Uani 1 1 d . . . . .
H00T H 0.367215 0.641689 0.577498 0.051 Uiso 1 1 calc R U . . .
H00U H 0.325815 0.709265 0.637464 0.051 Uiso 1 1 calc R U . . .
H00V H 0.398893 0.756419 0.583538 0.051 Uiso 1 1 calc R U . . .
C00R C 0.57468(15) 0.61592(14) 0.27386(10) 0.0199(4) Uani 1 1 d . . . . .
C00S C 0.01178(17) 0.89857(15) 0.42904(12) 0.0307(4) Uani 1 1 d . . . . .
H00W H 0.055978 0.958047 0.424920 0.046 Uiso 1 1 calc R U . . .
H00X H -0.042258 0.912339 0.460407 0.046 Uiso 1 1 calc R U . . .
H00Y H -0.028704 0.878735 0.380132 0.046 Uiso 1 1 calc R U . . .
C00T C 0.13646(17) 0.65507(15) 0.10989(11) 0.0268(4) Uani 1 1 d . . . . .
H00Z H 0.180271 0.594059 0.111920 0.040 Uiso 1 1 calc R U . . .
H H 0.076428 0.654598 0.065879 0.040 Uiso 1 1 calc R U . . .
HA H 0.103389 0.659766 0.153685 0.040 Uiso 1 1 calc R U . . .
C00U C 0.52548(17) 0.51096(14) 0.26579(11) 0.0284(4) Uani 1 1 d . . . . .
H00 H 0.465772 0.505444 0.294004 0.043 Uiso 1 1 calc R U . . .
HB H 0.584922 0.463115 0.284359 0.043 Uiso 1 1 calc R U . . .
HC H 0.494404 0.497470 0.213876 0.043 Uiso 1 1 calc R U . . .
C00V C 0.2627(2) 0.73513(17) 0.03717(12) 0.0341(5) Uani 1 1 d . . . . .
H1 H 0.310735 0.792301 0.033700 0.051 Uiso 1 1 calc R U . . .
HD H 0.201325 0.733051 -0.006067 0.051 Uiso 1 1 calc R U . . .
HE H 0.307306 0.674563 0.039409 0.051 Uiso 1 1 calc R U . . .
C00W C 0.16589(18) 0.55083(15) 0.50162(12) 0.0310(4) Uani 1 1 d . . . . .
H2 H 0.127126 0.520589 0.455551 0.046 Uiso 1 1 calc R U . . .
HF H 0.131107 0.528406 0.541930 0.046 Uiso 1 1 calc R U . . .
HG H 0.245262 0.531518 0.511520 0.046 Uiso 1 1 calc R U . . .
C00X C 0.67593(16) 0.85761(15) 0.32355(11) 0.0285(4) Uani 1 1 d . . . . .
H3 H 0.651663 0.846574 0.370072 0.043 Uiso 1 1 calc R U . . .
HH H 0.728088 0.913534 0.328826 0.043 Uiso 1 1 calc R U . . .
HI H 0.713708 0.798324 0.310466 0.043 Uiso 1 1 calc R U . . .
C00Y C 0.24890(18) 0.92351(16) 0.53921(11) 0.0325(5) Uani 1 1 d . . . . .
H4 H 0.330318 0.913691 0.553512 0.049 Uiso 1 1 calc R U . . .
HJ H 0.219761 0.946450 0.581746 0.049 Uiso 1 1 calc R U . . .
HK H 0.232808 0.972897 0.499991 0.049 Uiso 1 1 calc R U . . .

loop_
_atom_site_aniso_label
_atom_site_aniso_U_11
_atom_site_aniso_U_22
_atom_site_aniso_U_33
_atom_site_aniso_U_23
_atom_site_aniso_U_13
_atom_site_aniso_U_12
Mn01 0.01536(16) 0.01589(16) 0.01470(16) 0.00014(9) 0.00553(12) 0.00008(9)
Fe02 0.01660(16) 0.01832(17) 0.01655(16) 0.00043(9) 0.00718(12) -0.00049(9)
P003 0.0253(2) 0.0176(2) 0.0252(2) 0.00104(18) 0.01112(19) 0.00142(17)
P004 0.0175(2) 0.0281(3) 0.0193(2) 0.00065(17) 0.00439(18) 0.00015(16)
P005 0.0214(2) 0.0266(3) 0.0211(2) 0.00403(18) 0.00733(18) 0.00538(18)
P006 0.0215(2) 0.0282(3) 0.0195(2) -0.00261(18) 0.00589(18) -0.00582(18)
P007 0.0260(2) 0.0186(2) 0.0228(2) -0.00137(17) 0.00950(18) -0.00382(17)
C008 0.0186(8) 0.0178(9) 0.0164(8) -0.0014(6) 0.0072(7) -0.0002(6)
C009 0.0183(9) 0.0198(9) 0.0146(9) 0.0003(6) 0.0068(7) 0.0013(6)
C00A 0.0176(8) 0.0187(9) 0.0161(8) 0.0019(6) 0.0071(6) 0.0017(6)
C00B 0.0174(8) 0.0192(9) 0.0160(8) -0.0002(7) 0.0070(6) 0.0015(7)
C00C 0.0166(8) 0.0186(9) 0.0171(8) 0.0011(7) 0.0075(6) -0.0007(7)
C00D 0.0233(10) 0.0333(10) 0.0174(9) 0.0025(8) 0.0106(7) -0.0007(8)
C00E 0.0235(10) 0.0242(10) 0.0159(9) 0.0009(6) 0.0035(8) 0.0000(6)
C00F 0.0218(9) 0.0253(10) 0.0214(9) -0.0008(8) 0.0124(7) -0.0019(7)
C00G 0.0219(9) 0.0258(10) 0.0230(9) -0.0003(7) 0.0130(7) 0.0019(7)
C00H 0.0230(9) 0.0256(10) 0.0220(9) 0.0045(7) 0.0128(7) 0.0011(7)
C00I 0.0230(9) 0.0197(9) 0.0310(10) -0.0032(8) 0.0058(7) -0.0028(7)
C00J 0.0284(10) 0.0263(10) 0.0193(9) -0.0037(7) 0.0130(7) -0.0047(7)
C00K 0.0228(9) 0.0252(10) 0.0271(10) 0.0041(8) 0.0009(7) 0.0015(7)
C00L 0.0301(10) 0.0293(10) 0.0280(10) -0.0001(8) 0.0138(8) -0.0073(8)
C00M 0.0185(8) 0.0204(9) 0.0221(9) -0.0004(7) 0.0065(7) -0.0017(7)
C00N 0.0222(9) 0.0352(11) 0.0320(10) -0.0034(8) 0.0110(8) -0.0070(8)
C00O 0.0306(10) 0.0336(11) 0.0309(10) 0.0049(9) 0.0159(8) 0.0132(8)
C00P 0.0233(9) 0.0271(10) 0.0250(9) 0.0022(8) 0.0021(7) 0.0040(7)
C00Q 0.0249(10) 0.0533(14) 0.0235(10) 0.0071(10) 0.0066(8) 0.0009(9)
C00R 0.0206(8) 0.0198(9) 0.0205(9) 0.0005(7) 0.0072(7) 0.0030(7)
C00S 0.0318(10) 0.0308(11) 0.0332(11) 0.0024(9) 0.0155(9) 0.0094(8)
C00T 0.0265(9) 0.0250(10) 0.0261(10) -0.0010(8) -0.0015(8) -0.0024(8)
C00U 0.0304(10) 0.0186(9) 0.0342(11) 0.0002(8) 0.0019(8) 0.0038(8)
C00V 0.0339(12) 0.0519(14) 0.0163(10) 0.0008(9) 0.0045(9) 0.0018(9)
C00W 0.0381(11) 0.0260(10) 0.0341(11) 0.0070(8) 0.0197(9) 0.0011(8)
C00X 0.0237(9) 0.0268(10) 0.0322(10) 0.0012(8) -0.0007(8) -0.0029(8)
C00Y 0.0412(12) 0.0323(11) 0.0275(10) -0.0103(8) 0.0153(9) -0.0111(9)

loop_
_atom_type_symbol
_atom_type_description
_atom_type_scat_dispersion_real
_atom_type_scat_dispersion_imag
_atom_type_scat_source
C C 0.0181 0.0091 'International Tables Vol C Tables 4.2.6.8 and 6.1.1.4'
H H 0.0000 0.0000 'International Tables Vol C Tables 4.2.6.8 and 6.1.1.4'
Fe Fe -1.1336 3.1974 'International Tables Vol C Tables 4.2.6.8 and 6.1.1.4'
Mn Mn -0.5299 2.8052 'International Tables Vol C Tables 4.2.6.8 and 6.1.1.4'
P P 0.2955 0.4335 'International Tables Vol C Tables 4.2.6.8 and 6.1.1.4'

loop_
_exptl_crystal_face_index_h
_exptl_crystal_face_index_k
_exptl_crystal_face_index_l
_exptl_crystal_face_perp_dist
-8 0 3 0.1139
-3 -8 2 0.1045
4 -8 -1 0.1282
7 3 -3 0.0987
-2 0 12 0.0424
-5 4 -6 0.0949
0 2 -12 0.0769
4 -1 -11 0.0775
2 -2 11 0.0405
7 3 1 0.0890
-2 -8 -5 0.1071
2 2 11 0.0453
-2 4 11 0.0607
6 3 -7 0.0924
-4 7 -3 0.0988
1 4 -11 0.0808
-3 5 -8 0.0780
-4 -1 -9 0.0927
2 -4 -10 0.0988

loop_
_geom_angle_atom_site_label_1
_geom_angle_atom_site_label_2
_geom_angle_atom_site_label_3
_geom_angle
_geom_angle_site_symmetry_1
_geom_angle_site_symmetry_3
_geom_angle_publ_flag
P003 Mn01 P004 52.922(18) . . ?
P003 Mn01 P005 92.313(19) . . ?
P003 Mn01 P006 53.709(18) . . ?
P004 Mn01 P005 91.259(19) . . ?
P006 Mn01 P004 92.447(19) . . ?
P006 Mn01 P005 52.723(19) . . ?
P007 Mn01 P003 93.97(2) . . ?
P007 Mn01 P004 53.429(17) . . ?
P007 Mn01 P005 52.998(17) . . ?
P007 Mn01 P006 93.671(19) . . ?
C008 Mn01 P003 153.06(5) . . ?
C008 Mn01 P004 114.74(5) . . ?
C008 Mn01 P005 113.02(5) . . ?
C008 Mn01 P006 150.75(5) . . ?
C008 Mn01 P007 94.28(5) . . ?
C008 Mn01 C009 38.94(6) . . ?
C008 Mn01 C00A 64.63(8) . . ?
C008 Mn01 C00B 39.24(6) . . ?
C008 Mn01 C00C 65.57(7) . . ?
C009 Mn01 P003 114.28(5) . . ?
C009 Mn01 P004 94.23(5) . . ?
C009 Mn01 P005 150.12(4) . . ?
C009 Mn01 P006 155.73(5) . . ?
C009 Mn01 P007 109.01(5) . . ?
C009 Mn01 C00C 65.97(7) . . ?
C00A Mn01 P003 95.56(5) . . ?
C00A Mn01 P004 110.41(5) . . ?
C00A Mn01 P005 157.34(5) . . ?
C00A Mn01 P006 117.40(5) . . ?
C00A Mn01 P007 146.85(5) . . ?
C00A Mn01 C009 38.71(6) . . ?
C00A Mn01 C00B 65.66(7) . . ?
C00A Mn01 C00C 39.14(6) . . ?
C00B Mn01 P003 150.00(5) . . ?
C00B Mn01 P004 153.82(5) . . ?
C00B Mn01 P005 97.81(5) . . ?
C00B Mn01 P006 112.59(5) . . ?
C00B Mn01 P007 114.66(5) . . ?
C00B Mn01 C009 66.19(7) . . ?
C00B Mn01 C00C 39.59(7) . . ?
C00C Mn01 P003 111.28(5) . . ?
C00C Mn01 P004 148.48(5) . . ?
C00C Mn01 P005 118.33(5) . . ?
C00C Mn01 P006 97.17(5) . . ?
C00C Mn01 P007 154.23(5) . . ?
P003 Fe02 P006 52.828(18) . . ?
P003 Fe02 P007 91.21(2) . . ?
P004 Fe02 P003 53.100(18) . . ?
P004 Fe02 P005 94.10(2) . . ?
P004 Fe02 P006 92.815(19) . . ?
P004 Fe02 P007 53.166(17) . . ?
P005 Fe02 P003 92.947(19) . . ?
P005 Fe02 P006 53.024(19) . . ?
P005 Fe02 P007 52.871(17) . . ?
P006 Fe02 P007 90.917(19) . . ?
C00D Fe02 P003 136.61(6) . . ?
C00D Fe02 P004 164.27(6) . . ?
C00D Fe02 P005 97.23(6) . . ?
C00D Fe02 P006 102.71(6) . . ?
C00D Fe02 P007 127.97(6) . . ?
C00F Fe02 P003 127.75(6) . . ?
C00F Fe02 P004 96.88(6) . . ?
C00F Fe02 P005 135.23(6) . . ?
C00F Fe02 P006 166.35(6) . . ?
C00F Fe02 P007 102.59(6) . . ?
C00F Fe02 C00D 67.39(8) . . ?
C00F Fe02 C00G 40.07(7) . . ?
C00F Fe02 C00H 40.22(7) . . ?
C00G Fe02 P003 98.66(5) . . ?
C00G Fe02 P004 101.17(6) . . ?
C00G Fe02 P005 164.42(6) . . ?
C00G Fe02 P006 128.34(6) . . ?
C00G Fe02 P007 136.55(6) . . ?
C00G Fe02 C00D 67.19(8) . . ?
C00H Fe02 P003 166.07(5) . . ?
C00H Fe02 P004 126.61(6) . . ?
C00H Fe02 P005 100.88(5) . . ?
C00H Fe02 P006 136.36(6) . . ?
C00H Fe02 P007 98.45(6) . . ?
C00H Fe02 C00D 40.20(8) . . ?
C00H Fe02 C00G 67.43(7) . . ?
C00J Fe02 P003 102.64(6) . . ?
C00J Fe02 P004 135.36(6) . . ?
C00J Fe02 P005 127.06(6) . . ?
C00J Fe02 P006 98.93(5) . . ?
C00J Fe02 P007 166.02(6) . . ?
C00J Fe02 C00D 40.08(7) . . ?
C00J Fe02 C00F 67.42(7) . . ?
C00J Fe02 C00G 39.99(7) . . ?
C00J Fe02 C00H 67.58(8) . . ?
Mn01 P003 Fe02 81.102(17) . . ?
P004 P003 Mn01 64.56(2) . . ?
P004 P003 Fe02 62.35(2) . . ?
P004 P003 P006 107.88(3) . . ?
P006 P003 Mn01 63.188(19) . . ?
P006 P003 Fe02 63.635(19) . . ?
Fe02 P004 Mn01 81.170(19) . . ?
P003 P004 Mn01 62.523(19) . . ?
P003 P004 Fe02 64.55(2) . . ?
P003 P004 P007 107.70(3) . . ?
P007 P004 Mn01 61.735(19) . . ?
P007 P004 Fe02 64.857(19) . . ?
Fe02 P005 Mn01 80.844(17) . . ?
P006 P005 Mn01 62.351(18) . . ?
P006 P005 Fe02 64.571(18) . . ?
P006 P005 P007 107.76(3) . . ?
P007 P005 Mn01 61.628(19) . . ?
P007 P005 Fe02 64.946(19) . . ?
Mn01 P006 Fe02 81.024(18) . . ?
P003 P006 Mn01 63.103(19) . . ?
P003 P006 Fe02 63.537(19) . . ?
P005 P006 Mn01 64.926(19) . . ?
P005 P006 Fe02 62.406(17) . . ?
P005 P006 P003 108.10(3) . . ?
Mn01 P007 Fe02 81.258(17) . . ?
P004 P007 Mn01 64.836(19) . . ?
P004 P007 Fe02 61.977(19) . . ?
P005 P007 Mn01 65.374(19) . . ?
P005 P007 Fe02 62.183(19) . . ?
P005 P007 P004 108.12(3) . . ?
Mn01 C008 H008 123.3 . . ?
C009 C008 Mn01 71.97(10) . . ?
C009 C008 H008 124.7 . . ?
C009 C008 C00B 110.69(16) . . ?
C00B C008 Mn01 71.60(10) . . ?
C00B C008 H008 124.7 . . ?
C008 C009 Mn01 69.08(10) . . ?
C008 C009 C00E 126.21(15) . . ?
C00A C009 Mn01 69.23(10) . . ?
C00A C009 C008 105.66(17) . . ?
C00A C009 C00E 126.66(15) . . ?
C00E C009 Mn01 136.67(14) . . ?
Mn01 C00A H00A 123.1 . . ?
C009 C00A Mn01 72.06(11) . . ?
C009 C00A H00A 124.5 . . ?
C009 C00A C00C 110.99(16) . . ?
C00C C00A Mn01 71.94(10) . . ?
C00C C00A H00A 124.5 . . ?
C008 C00B Mn01 69.16(9) . . ?
C008 C00B C00C 106.37(14) . . ?
C008 C00B C00R 119.95(16) . . ?
C00C C00B Mn01 70.53(8) . . ?
C00C C00B C00R 132.49(14) . . ?
C00R C00B Mn01 134.15(12) . . ?
C00A C00C Mn01 68.91(9) . . ?
C00A C00C C00B 106.26(14) . . ?
C00A C00C C00M 116.69(16) . . ?
C00B C00C Mn01 69.87(8) . . ?
C00B C00C C00M 134.93(14) . . ?
C00M C00C Mn01 137.64(12) . . ?
C00H C00D Fe02 69.79(11) . . ?
C00H C00D C00Q 125.6(2) . . ?
C00J C00D Fe02 69.66(11) . . ?
C00J C00D C00H 108.05(18) . . ?
C00J C00D C00Q 126.3(2) . . ?
C00Q C00D Fe02 127.59(14) . . ?
C009 C00E C00K 111.88(15) . . ?
C009 C00E C00T 112.65(15) . . ?
C009 C00E C00V 105.48(17) . . ?
C00K C00E C00T 110.20(18) . . ?
C00K C00E C00V 108.10(16) . . ?
C00T C00E C00V 108.26(16) . . ?
C00G C00F Fe02 70.14(10) . . ?
C00G C00F C00H 108.08(16) . . ?
C00G C00F C00N 125.75(18) . . ?
C00H C00F Fe02 69.98(10) . . ?
C00H C00F C00N 126.13(19) . . ?
C00N C00F Fe02 127.22(13) . . ?
C00F C00G Fe02 69.79(9) . . ?
C00F C00G C00S 125.27(18) . . ?
C00J C00G Fe02 69.73(10) . . ?
C00J C00G C00F 108.13(16) . . ?
C00J C00G C00S 126.54(19) . . ?
C00S C00G Fe02 128.30(13) . . ?
C00D C00H Fe02 70.01(11) . . ?
C00D C00H C00W 126.61(18) . . ?
C00F C00H Fe02 69.80(10) . . ?
C00F C00H C00D 107.62(17) . . ?
C00F C00H C00W 125.75(18) . . ?
C00W C00H Fe02 126.84(13) . . ?
H00B C00I H00C 109.5 . . ?
H00B C00I H00D 109.5 . . ?
H00C C00I H00D 109.5 . . ?
C00M C00I H00B 109.5 . . ?
C00M C00I H00C 109.5 . . ?
C00M C00I H00D 109.5 . . ?
C00D C00J Fe02 70.26(11) . . ?
C00D C00J C00Y 125.94(19) . . ?
C00G C00J Fe02 70.28(10) . . ?
C00G C00J C00D 108.12(17) . . ?
C00G C00J C00Y 125.93(19) . . ?
C00Y C00J Fe02 126.05(13) . . ?
C00E C00K H00E 109.5 . . ?
C00E C00K H00F 109.5 . . ?
C00E C00K H00G 109.5 . . ?
H00E C00K H00F 109.5 . . ?
H00E C00K H00G 109.5 . . ?
H00F C00K H00G 109.5 . . ?
H00H C00L H00I 109.5 . . ?
H00H C00L H00J 109.5 . . ?
H00I C00L H00J 109.5 . . ?
C00M C00L H00H 109.5 . . ?
C00M C00L H00I 109.5 . . ?
C00M C00L H00J 109.5 . . ?
C00C C00M C00I 111.21(14) . . ?
C00C C00M C00L 105.08(15) . . ?
C00I C00M C00L 107.79(16) . . ?
C00X C00M C00C 117.64(15) . . ?
C00X C00M C00I 106.08(15) . . ?
C00X C00M C00L 108.69(15) . . ?
C00F C00N H00K 109.5 . . ?
C00F C00N H00L 109.5 . . ?
C00F C00N H00M 109.5 . . ?
H00K C00N H00L 109.5 . . ?
H00K C00N H00M 109.5 . . ?
H00L C00N H00M 109.5 . . ?
H00N C00O H00O 109.5 . . ?
H00N C00O H00P 109.5 . . ?
H00O C00O H00P 109.5 . . ?
C00R C00O H00N 109.5 . . ?
C00R C00O H00O 109.5 . . ?
C00R C00O H00P 109.5 . . ?
H00Q C00P H00R 109.5 . . ?
H00Q C00P H00S 109.5 . . ?
H00R C00P H00S 109.5 . . ?
C00R C00P H00Q 109.5 . . ?
C00R C00P H00R 109.5 . . ?
C00R C00P H00S 109.5 . . ?
C00D C00Q H00T 109.5 . . ?
C00D C00Q H00U 109.5 . . ?
C00D C00Q H00V 109.5 . . ?
H00T C00Q H00U 109.5 . . ?
H00T C00Q H00V 109.5 . . ?
H00U C00Q H00V 109.5 . . ?
C00B C00R C00O 106.72(15) . . ?
C00B C00R C00P 116.37(15) . . ?
C00B C00R C00U 110.30(15) . . ?
C00P C00R C00O 110.51(16) . . ?
C00P C00R C00U 105.36(15) . . ?
C00U C00R C00O 107.29(16) . . ?
C00G C00S H00W 109.5 . . ?
C00G C00S H00X 109.5 . . ?
C00G C00S H00Y 109.5 . . ?
H00W C00S H00X 109.5 . . ?
H00W C00S H00Y 109.5 . . ?
H00X C00S H00Y 109.5 . . ?
C00E C00T H00Z 109.5 . . ?
C00E C00T H 109.5 . . ?
C00E C00T HA 109.5 . . ?
H00Z C00T H 109.5 . . ?
H00Z C00T HA 109.5 . . ?
H C00T HA 109.5 . . ?
C00R C00U H00 109.5 . . ?
C00R C00U HB 109.5 . . ?
C00R C00U HC 109.5 . . ?
H00 C00U HB 109.5 . . ?
H00 C00U HC 109.5 . . ?
HB C00U HC 109.5 . . ?
C00E C00V H1 109.5 . . ?
C00E C00V HD 109.5 . . ?
C00E C00V HE 109.5 . . ?
H1 C00V HD 109.5 . . ?
H1 C00V HE 109.5 . . ?
HD C00V HE 109.5 . . ?
C00H C00W H2 109.5 . . ?
C00H C00W HF 109.5 . . ?
C00H C00W HG 109.5 . . ?
H2 C00W HF 109.5 . . ?
H2 C00W HG 109.5 . . ?
HF C00W HG 109.5 . . ?
C00M C00X H3 109.5 . . ?
C00M C00X HH 109.5 . . ?
C00M C00X HI 109.5 . . ?
H3 C00X HH 109.5 . . ?
H3 C00X HI 109.5 . . ?
HH C00X HI 109.5 . . ?
C00J C00Y H4 109.5 . . ?
C00J C00Y HJ 109.5 . . ?
C00J C00Y HK 109.5 . . ?
H4 C00Y HJ 109.5 . . ?
H4 C00Y HK 109.5 . . ?
HJ C00Y HK 109.5 . . ?

loop_
_geom_bond_atom_site_label_1
_geom_bond_atom_site_label_2
_geom_bond_distance
_geom_bond_site_symmetry_2
_geom_bond_publ_flag
Mn01 P003 2.3852(5) . ?
Mn01 P004 2.4277(6) . ?
Mn01 P005 2.4407(5) . ?
Mn01 P006 2.3870(5) . ?
Mn01 P007 2.3624(5) . ?
Mn01 C008 2.1167(17) . ?
Mn01 C009 2.1548(19) . ?
Mn01 C00A 2.1177(17) . ?
Mn01 C00B 2.1490(17) . ?
Mn01 C00C 2.1579(17) . ?
Fe02 P003 2.4219(5) . ?
Fe02 P004 2.3759(6) . ?
Fe02 P005 2.3787(5) . ?
Fe02 P006 2.4239(5) . ?
Fe02 P007 2.4364(5) . ?
Fe02 C00D 2.090(2) . ?
Fe02 C00F 2.0845(18) . ?
Fe02 C00G 2.0892(18) . ?
Fe02 C00H 2.0870(18) . ?
Fe02 C00J 2.0819(18) . ?
P003 P004 2.1449(7) . ?
P003 P006 2.1557(7) . ?
P004 P007 2.1541(7) . ?
P005 P006 2.1442(7) . ?
P005 P007 2.1442(7) . ?
C008 H008 0.9500 . ?
C008 C009 1.424(2) . ?
C008 C00B 1.433(2) . ?
C009 C00A 1.416(2) . ?
C009 C00E 1.517(3) . ?
C00A H00A 0.9500 . ?
C00A C00C 1.433(2) . ?
C00B C00C 1.459(3) . ?
C00B C00R 1.536(2) . ?
C00C C00M 1.539(2) . ?
C00D C00H 1.435(3) . ?
C00D C00J 1.430(3) . ?
C00D C00Q 1.496(3) . ?
C00E C00K 1.530(3) . ?
C00E C00T 1.530(3) . ?
C00E C00V 1.541(3) . ?
C00F C00G 1.430(3) . ?
C00F C00H 1.434(3) . ?
C00F C00N 1.493(3) . ?
C00G C00J 1.426(3) . ?
C00G C00S 1.495(3) . ?
C00H C00W 1.493(3) . ?
C00I H00B 0.9800 . ?
C00I H00C 0.9800 . ?
C00I H00D 0.9800 . ?
C00I C00M 1.539(3) . ?
C00J C00Y 1.501(3) . ?
C00K H00E 0.9800 . ?
C00K H00F 0.9800 . ?
C00K H00G 0.9800 . ?
C00L H00H 0.9800 . ?
C00L H00I 0.9800 . ?
C00L H00J 0.9800 . ?
C00L C00M 1.550(2) . ?
C00M C00X 1.527(3) . ?
C00N H00K 0.9800 . ?
C00N H00L 0.9800 . ?
C00N H00M 0.9800 . ?
C00O H00N 0.9800 . ?
C00O H00O 0.9800 . ?
C00O H00P 0.9800 . ?
C00O C00R 1.544(2) . ?
C00P H00Q 0.9800 . ?
C00P H00R 0.9800 . ?
C00P H00S 0.9800 . ?
C00P C00R 1.537(3) . ?
C00Q H00T 0.9800 . ?
C00Q H00U 0.9800 . ?
C00Q H00V 0.9800 . ?
C00R C00U 1.539(3) . ?
C00S H00W 0.9800 . ?
C00S H00X 0.9800 . ?
C00S H00Y 0.9800 . ?
C00T H00Z 0.9800 . ?
C00T H 0.9800 . ?
C00T HA 0.9800 . ?
C00U H00 0.9800 . ?
C00U HB 0.9800 . ?
C00U HC 0.9800 . ?
C00V H1 0.9800 . ?
C00V HD 0.9800 . ?
C00V HE 0.9800 . ?
C00W H2 0.9800 . ?
C00W HF 0.9800 . ?
C00W HG 0.9800 . ?
C00X H3 0.9800 . ?
C00X HH 0.9800 . ?
C00X HI 0.9800 . ?
C00Y H4 0.9800 . ?
C00Y HJ 0.9800 . ?
C00Y HK 0.9800 . ?

loop_
_geom_torsion_atom_site_label_1
_geom_torsion_atom_site_label_2
_geom_torsion_atom_site_label_3
_geom_torsion_atom_site_label_4
_geom_torsion
_geom_torsion_site_symmetry_1
_geom_torsion_site_symmetry_2
_geom_torsion_site_symmetry_3
_geom_torsion_site_symmetry_4
_geom_torsion_publ_flag
Mn01 C008 C009 C00A 59.90(13) . . . . ?
Mn01 C008 C009 C00E -133.26(19) . . . . ?
Mn01 C008 C00B C00C -61.09(10) . . . . ?
Mn01 C008 C00B C00R 129.85(15) . . . . ?
Mn01 C009 C00A C00C 61.76(12) . . . . ?
Mn01 C009 C00E C00K 66.6(2) . . . . ?
Mn01 C009 C00E C00T -58.2(2) . . . . ?
Mn01 C009 C00E C00V -176.12(14) . . . . ?
Mn01 C00A C00C C00B 60.22(10) . . . . ?
Mn01 C00A C00C C00M -133.84(15) . . . . ?
Mn01 C00B C00C C00A -59.60(11) . . . . ?
Mn01 C00B C00C C00M 138.3(2) . . . . ?
Mn01 C00B C00R C00O -171.61(14) . . . . ?
Mn01 C00B C00R C00P -47.8(2) . . . . ?
Mn01 C00B C00R C00U 72.2(2) . . . . ?
Mn01 C00C C00M C00I -41.8(2) . . . . ?
Mn01 C00C C00M C00L -158.14(16) . . . . ?
Mn01 C00C C00M C00X 80.8(2) . . . . ?
Fe02 C00D C00H C00F -59.93(12) . . . . ?
Fe02 C00D C00H C00W 121.64(19) . . . . ?
Fe02 C00D C00J C00G 60.35(12) . . . . ?
Fe02 C00D C00J C00Y -120.81(18) . . . . ?
Fe02 C00F C00G C00J -59.41(12) . . . . ?
Fe02 C00F C00G C00S 123.27(18) . . . . ?
Fe02 C00F C00H C00D 60.06(12) . . . . ?
Fe02 C00F C00H C00W -121.49(18) . . . . ?
Fe02 C00G C00J C00D -60.34(13) . . . . ?
Fe02 C00G C00J C00Y 120.82(18) . . . . ?
C008 C009 C00A Mn01 -59.81(13) . . . . ?
C008 C009 C00A C00C 2.0(2) . . . . ?
C008 C009 C00E C00K 164.13(18) . . . . ?
C008 C009 C00E C00T 39.3(3) . . . . ?
C008 C009 C00E C00V -78.6(2) . . . . ?
C008 C00B C00C Mn01 60.19(11) . . . . ?
C008 C00B C00C C00A 0.60(16) . . . . ?
C008 C00B C00C C00M -161.55(19) . . . . ?
C008 C00B C00R C00O 99.12(19) . . . . ?
C008 C00B C00R C00P -137.02(17) . . . . ?
C008 C00B C00R C00U -17.1(2) . . . . ?
C009 C008 C00B Mn01 61.69(13) . . . . ?
C009 C008 C00B C00C 0.60(18) . . . . ?
C009 C008 C00B C00R -168.46(15) . . . . ?
C009 C00A C00C Mn01 -61.83(13) . . . . ?
C009 C00A C00C C00B -1.61(19) . . . . ?
C009 C00A C00C C00M 164.33(15) . . . . ?
C00A C009 C00E C00K -31.7(3) . . . . ?
C00A C009 C00E C00T -156.54(18) . . . . ?
C00A C009 C00E C00V 85.6(2) . . . . ?
C00A C00C C00M C00I 45.6(2) . . . . ?
C00A C00C C00M C00L -70.79(19) . . . . ?
C00A C00C C00M C00X 168.15(16) . . . . ?
C00B C008 C009 Mn01 -61.46(12) . . . . ?
C00B C008 C009 C00A -1.6(2) . . . . ?
C00B C008 C009 C00E 165.28(17) . . . . ?
C00B C00C C00M C00I -153.67(17) . . . . ?
C00B C00C C00M C00L 90.0(2) . . . . ?
C00B C00C C00M C00X -31.1(3) . . . . ?
C00C C00B C00R C00O -66.6(2) . . . . ?
C00C C00B C00R C00P 57.3(2) . . . . ?
C00C C00B C00R C00U 177.19(16) . . . . ?
C00E C009 C00A Mn01 133.43(19) . . . . ?
C00E C009 C00A C00C -164.80(17) . . . . ?
C00F C00G C00J Fe02 59.45(12) . . . . ?
C00F C00G C00J C00D -0.9(2) . . . . ?
C00F C00G C00J C00Y -179.73(17) . . . . ?
C00G C00F C00H Fe02 -60.05(12) . . . . ?
C00G C00F C00H C00D 0.02(19) . . . . ?
C00G C00F C00H C00W 178.46(16) . . . . ?
C00H C00D C00J Fe02 -59.45(13) . . . . ?
C00H C00D C00J C00G 0.9(2) . . . . ?
C00H C00D C00J C00Y 179.74(16) . . . . ?
C00H C00F C00G Fe02 59.95(12) . . . . ?
C00H C00F C00G C00J 0.54(19) . . . . ?
C00H C00F C00G C00S -176.78(17) . . . . ?
C00J C00D C00H Fe02 59.36(13) . . . . ?
C00J C00D C00H C00F -0.6(2) . . . . ?
C00J C00D C00H C00W -178.99(16) . . . . ?
C00N C00F C00G Fe02 -122.17(18) . . . . ?
C00N C00F C00G C00J 178.43(17) . . . . ?
C00N C00F C00G C00S 1.1(3) . . . . ?
C00N C00F C00H Fe02 122.08(18) . . . . ?
C00N C00F C00H C00D -177.86(17) . . . . ?
C00N C00F C00H C00W 0.6(3) . . . . ?
C00Q C00D C00H Fe02 -122.40(19) . . . . ?
C00Q C00D C00H C00F 177.67(17) . . . . ?
C00Q C00D C00H C00W -0.8(3) . . . . ?
C00Q C00D C00J Fe02 122.33(19) . . . . ?
C00Q C00D C00J C00G -177.31(17) . . . . ?
C00Q C00D C00J C00Y 1.5(3) . . . . ?
C00R C00B C00C Mn01 -132.69(19) . . . . ?
C00R C00B C00C C00A 167.71(18) . . . . ?
C00R C00B C00C C00M 5.6(3) . . . . ?
C00S C00G C00J Fe02 -123.27(19) . . . . ?
C00S C00G C00J C00D 176.38(17) . . . . ?
C00S C00G C00J C00Y -2.5(3) . . . . ?

loop_
_exptl_oxdiff_crystal_face_indexfrac_h
_exptl_oxdiff_crystal_face_indexfrac_k
_exptl_oxdiff_crystal_face_indexfrac_l
_exptl_oxdiff_crystal_face_x
_exptl_oxdiff_crystal_face_y
_exptl_oxdiff_crystal_face_z
-7.8576 0.3857 3.2558 0.3240 0.1809 0.9286
-2.5964 -8.2889 1.5649 0.8751 0.4765 -0.0845
4.0228 -7.5668 -1.2386 0.5066 0.2723 -0.8180
7.2806 3.2989 -3.2292 -0.6338 -0.3487 -0.6904
-1.8703 -0.3800 12.0484 -0.2762 0.9305 0.2406
-5.3776 3.5544 -5.5403 0.1885 -0.6213 0.7606
-0.3419 1.5180 -11.5242 0.2852 -0.9561 0.0675
4.3681 -1.0852 -11.0816 0.2279 -0.7738 -0.5911
1.5403 -2.0803 10.7723 -0.2786 0.9316 -0.2336
7.2105 2.5708 1.0786 -0.7135 0.0146 -0.7005
-2.0330 -7.5641 -4.5850 0.9902 -0.0249 -0.1377
1.5674 1.8580 10.8263 -0.6496 0.7585 -0.0525
-2.3757 3.5453 10.9489 -0.5731 0.6659 0.4777
6.4516 3.0228 -7.4431 -0.4095 -0.6655 -0.6240
-3.5294 7.2322 -3.0678 -0.3535 -0.5848 0.7301
0.6816 3.8849 -10.7652 -0.0243 -0.9977 0.0638
-2.9778 5.0278 -7.6887 -0.0183 -0.8369 0.5470
-3.9367 -1.4091 -8.8464 0.6811 -0.6422 0.3518
2.4990 -4.3090 -10.3727 0.6166 -0.5864 -0.5253
